data_7715576
loop_
_publ_author_name
'&#x17d;evart, Tisa'
'Pinter, Balazs'
'Lozin&#x161;ek, Matic'
'Urankar, Damijana'
'Jansen-van Vuuren, Ross D'
'Ko&#x161;mrlj, Janez'

_publ_section_title
;
 Towards structurally versatile mesoionic N-heterocyclic olefin ligands
 and their coordination to palladium, gold, and boron hydride.
;
_journal_issue 21
_journal_name_full 'Dalton transactions (Cambridge, England : 2003)'
_journal_page_first 8915
_journal_page_last 8925
_journal_paper_doi 10.1039/d4dt00195h
_journal_volume 53
_journal_year 2024
_chemical_formula_moiety 'C22 H22 B N3, 0.825(C H2 Cl2)'
_chemical_formula_sum 'C22.83 H23.65 B Cl1.65 N3'
_chemical_formula_weight 409.30
_space_group_crystal_system monoclinic
_space_group_IT_number 14
_space_group_name_Hall '-P 2yn'
_space_group_name_H-M_alt 'P 1 21/n 1'
_atom_sites_solution_hydrogens mixed
_atom_sites_solution_primary iterative
_audit_creation_date 2023-09-19
_audit_creation_method
;
Olex2 1.5
(compiled 2023.08.24 svn.re1ec1418 for OlexSys, GUI svn.r6817)
;
_audit_update_record
;
2023-09-27 deposited with the CCDC.	2024-03-25 downloaded from the CCDC.
;
_cell_angle_alpha 90
_cell_angle_beta 115.988(3)
_cell_angle_gamma 90
_cell_formula_units_Z 4
_cell_length_a 9.8803(2)
_cell_length_b 23.0698(3)
_cell_length_c 10.6992(3)
_cell_measurement_reflns_used 15744
_cell_measurement_temperature 150.00(10)
_cell_measurement_theta_max 76.0000
_cell_measurement_theta_min 3.7730
_cell_volume 2192.15(10)
_computing_cell_refinement 'CrysAlisPro 1.171.42.102a (Rigaku OD, 2023)'
_computing_data_collection 'CrysAlisPro 1.171.42.102a (Rigaku OD, 2023)'
_computing_data_reduction 'CrysAlisPro 1.171.42.102a (Rigaku OD, 2023)'
_computing_molecular_graphics 'Olex2 1.5 (Dolomanov et al., 2009)'
_computing_publication_material 'Olex2 1.5 (Dolomanov et al., 2009)'
_computing_structure_refinement 'SHELXL 2019/2 (Sheldrick, 2015)'
_computing_structure_solution 'olex2.solve 1.5 (Bourhis et al., 2015)'
_diffrn_ambient_environment N~2~
_diffrn_ambient_temperature 150.00(10)
_diffrn_detector 'CCD plate'
_diffrn_detector_area_resol_mean 10.6426
_diffrn_detector_type Atlas
_diffrn_measured_fraction_theta_full 0.999
_diffrn_measured_fraction_theta_max 0.979
_diffrn_measurement_details
;
List of Runs (angles in degrees, time in seconds):

  # Type    Start    End  Width  t~exp~   \w     \q     \k     \f   Frames
#--------------------------------------------------------------------------
  1  \w   -104.00 -73.00   1.00    5.00    --  -40.98 -43.00  59.79   31
  2  \w    -97.00 -14.00   1.00    5.00    --  -40.98 -57.00 150.00   83
  3  \w    -71.00  30.00   1.00    5.00    --  -40.98  77.00-180.00  101
  4  \w    -72.00  27.00   1.00    5.00    --  -40.98  77.00 -60.00   99
  5  \w   -112.00 -15.00   1.00    5.00    --  -40.98 -57.00 -30.00   97
  6  \w    -64.00 -17.00   1.00    5.00    --  -40.98 -43.00  59.79   47
  7  \w    -38.00  21.00   1.00    5.00    --  -40.98  57.00 120.00   59
  8  \w    -78.00 -40.00   1.00    5.00    --  -40.98 -57.00  60.00   38
  9  \w   -110.00 -17.00   1.00    5.00    --  -40.98 -41.00-142.77   93
 10  \w   -113.00 -87.00   1.00    5.00    --  -40.98 -57.00  60.00   26
 11  \w      9.00  39.00   1.00    5.00    --   40.98  76.00  -4.79   30
 12  \w     -8.00  74.00   1.00    5.00    --   40.98 -77.00   0.00   82
 13  \w     10.00  38.00   1.00    5.00    --   40.98  76.00  87.82   28
 14  \w      9.00  42.00   1.00    5.00    --   40.98  80.00 -84.92   33
 15  \w      9.00  34.00   1.00    5.00    --   40.98  76.00-136.14   25
 16  \w      8.00  41.00   1.00    5.00    --   40.98  78.00 156.89   33
 17  \w    141.00 170.00   1.00   20.00    --  112.00  58.00  40.47   29
 18  \w     84.00 138.00   1.00   20.00    --  112.00  58.00  40.47   54
 19  \w    136.00 165.00   1.00   20.00    --  112.00  55.00 146.02   29
 20  \w    147.00 173.00   1.00   20.00    --  112.00  60.00-100.79   26
 21  \w     61.00 137.00   1.00   20.00    --  112.00 -45.00 -30.00   76
 22  \w     83.00 109.00   1.00   20.00    --  112.00  63.00-132.92   26
 23  \w     83.00 127.00   1.00   20.00    --  112.00  60.00-100.79   44
 24  \w    145.00 172.00   1.00   20.00    --  112.00  63.00-132.92   27
 25  \w     34.00 102.00   1.00   20.00    --  112.00 -80.00 -95.22   68
 26  \w     85.00 110.00   1.00   20.00    --  112.00  57.00 174.13   25
 27  \w     83.00 110.00   1.00   20.00    --  112.00  59.00  76.55   27
 28  \w     81.00 114.00   1.00   20.00    --  112.00  69.00 -36.11   33
 29  \w    120.00 178.00   1.00   20.00    --  112.00  69.00 -36.11   58
 30  \w     38.00  64.00   1.00   20.00    --  112.00 -80.00 -47.50   26
 31  \w     84.00 110.00   1.00   20.00    --  112.00  55.00 146.02   26
 32  \w     81.00 107.00   1.00   20.00    --  112.00  71.00  91.90   26
 33  \w     83.00 109.00   1.00   20.00    --  112.00  61.00  52.31   26
 34  \w     83.00 175.00   1.00   20.00    --  112.00  67.00 -78.75   92
 35  \w     82.00 178.00   1.00   20.00    --  112.00  67.00   9.02   96
 36  \w    153.00 178.00   1.00   20.00    --  112.00  61.00 150.00   25
 37  \w     81.00 178.00   1.00   20.00    --  112.00  71.00 100.12   97
 38  \w     85.00 125.00   1.00   20.00    --  112.00  62.00 -12.15   40
 39  \w     81.00 107.00   1.00   20.00    --  112.00  71.00-167.78   26
 40  \w     64.00  90.00   1.00   20.00    --  112.00 -61.00 120.00   26
 41  \w     99.00 135.00   1.00   20.00    --  112.00 -61.00 120.00   36
 42  \w     39.00  72.00   1.00   20.00    --  112.00 -77.00   0.00   33
 43  \w     88.00 144.00   1.00   20.00    --  112.00 -77.00   0.00   56
 44  \w     83.00 109.00   1.00   20.00    --  112.00  61.00 -60.00   26
 45  \w    133.00 158.00   1.00   20.00    --  112.00  61.00 -60.00   25
 46  \w    127.00 153.00   1.00   20.00    --  103.58 117.00-156.00   26
 47  \w    151.00 177.00   1.00   20.00    --  103.58 111.00   0.00   26
 48  \w     64.00 109.00   1.00   20.00    --  103.58-111.00-180.00   45
;
_diffrn_measurement_device 'four-circle diffractometer'
_diffrn_measurement_device_type 'New Gemini, Dual, Cu at home/near, Atlas'
_diffrn_measurement_method '\w scans'
_diffrn_orient_matrix_type 'CrysAlisPro convention (1999,Acta A55,543-557)'
_diffrn_orient_matrix_UB_11 0.0598638000
_diffrn_orient_matrix_UB_12 -0.0621682000
_diffrn_orient_matrix_UB_13 0.0071369000
_diffrn_orient_matrix_UB_21 0.1625765000
_diffrn_orient_matrix_UB_22 0.0223956000
_diffrn_orient_matrix_UB_23 0.0791330000
_diffrn_orient_matrix_UB_31 -0.0080788000
_diffrn_orient_matrix_UB_32 -0.0095934000
_diffrn_orient_matrix_UB_33 0.1391130000
_diffrn_radiation_monochromator graphite
_diffrn_radiation_probe x-ray
_diffrn_radiation_type 'Cu K\a'
_diffrn_radiation_wavelength 1.54184
_diffrn_reflns_av_R_equivalents 0.0262
_diffrn_reflns_av_unetI/netI 0.0140
_diffrn_reflns_Laue_measured_fraction_full 0.999
_diffrn_reflns_Laue_measured_fraction_max 0.979
_diffrn_reflns_limit_h_max 12
_diffrn_reflns_limit_h_min -12
_diffrn_reflns_limit_k_max 29
_diffrn_reflns_limit_k_min -28
_diffrn_reflns_limit_l_max 13
_diffrn_reflns_limit_l_min -11
_diffrn_reflns_number 27485
_diffrn_reflns_point_group_measured_fraction_full 0.999
_diffrn_reflns_point_group_measured_fraction_max 0.979
_diffrn_reflns_theta_full 67.684
_diffrn_reflns_theta_max 76.654
_diffrn_reflns_theta_min 3.832
_diffrn_source 'fine-focus sealed X-ray tube'
_diffrn_source_type 'Enhance (Cu) X-ray Source'
_exptl_absorpt_coefficient_mu 2.358
_exptl_absorpt_correction_T_max 0.716
_exptl_absorpt_correction_T_min 0.583
_exptl_absorpt_correction_type analytical
_exptl_absorpt_process_details
;
CrysAlisPro 1.171.42.102a (Rigaku Oxford Diffraction, 2023)
Analytical numeric absorption correction using a multifaceted crystal
model based on expressions derived by R.C. Clark & J.S. Reid.
(Clark, R. C. & Reid, J. S. (1995). Acta Cryst. A51, 887-897)
Empirical absorption correction using spherical harmonics,
implemented in SCALE3 ABSPACK scaling algorithm.
;
_exptl_crystal_colour colourless
_exptl_crystal_colour_primary colourless
_exptl_crystal_density_diffrn 1.240
_exptl_crystal_description block
_exptl_crystal_F_000 859
_exptl_crystal_recrystallization_method 'Re-crystallisation from solvent: dichloromethane/hexane'
_exptl_crystal_size_max 0.322
_exptl_crystal_size_mid 0.222
_exptl_crystal_size_min 0.206
_refine_diff_density_max 0.386
_refine_diff_density_min -0.199
_refine_diff_density_rms 0.042
_refine_ls_extinction_method none
_refine_ls_goodness_of_fit_ref 1.055
_refine_ls_hydrogen_treatment mixed
_refine_ls_matrix_type full
_refine_ls_number_parameters 312
_refine_ls_number_reflns 4522
_refine_ls_number_restraints 6
_refine_ls_restrained_S_all 1.058
_refine_ls_R_factor_all 0.0461
_refine_ls_R_factor_gt 0.0429
_refine_ls_shift/su_max 0.000
_refine_ls_shift/su_mean 0.000
_refine_ls_structure_factor_coef Fsqd
_refine_ls_weighting_details 'w=1/[\s^2^(Fo^2^)+(0.0591P)^2^+0.9991P] where P=(Fo^2^+2Fc^2^)/3'
_refine_ls_weighting_scheme calc
_refine_ls_wR_factor_gt 0.1161
_refine_ls_wR_factor_ref 0.1192
_reflns_Friedel_coverage 0.000
_reflns_number_gt 4162
_reflns_number_total 4522
_reflns_threshold_expression 'I > 2\s(I)'
_cod_data_source_file d4dt00195h2.cif
_cod_data_source_block tzd1074_2
_cod_depositor_comments 'Adding full bibliography for 7715576--7715577.cif.'
_cod_original_cell_volume 2192.16(10)
_cod_database_code 7715576
_shelx_shelxl_version_number 2019/2
_chemical_oxdiff_formula 'C22.8 H23.6 B Cl1.6 N3'
_chemical_oxdiff_usercomment '150 K, LT mount -70 C'
_shelx_space_group_comment
;
The symmetry employed for this shelxl refinement is uniquely defined
by the following loop, which should always be used as a source of
symmetry information in preference to the above space-group names.
They are only intended as comments.
;
_shelx_estimated_absorpt_t_max 0.642
_shelx_estimated_absorpt_t_min 0.517
_olex2_refinement_description
;
1. Fixed Uiso
 At 1.2 times of:
  All C(H) groups, All C(H,H) groups
 At 1.5 times of:
  All C(H,H,H) groups
2. Restrained distances
 C23A-Cl1A \\sim C23A-Cl2A \\sim C23B-Cl1B \\sim C23B-Cl2B
 with sigma of 0.02
3. Others
 Sof(Cl1A)=Sof(Cl2A)=Sof(C23A)=Sof(H23B)=Sof(H23A)=FVAR(1)
 Sof(Cl1B)=Sof(Cl2B)=Sof(C23B)=Sof(H23D)=Sof(H23C)=FVAR(2)
4.a Secondary CH2 refined with riding coordinates:
 C23A(H23B,H23A), C23B(H23D,H23C)
4.b Aromatic/amide H refined with riding coordinates:
 C5(H5), C6(H6), C7(H7), C8(H8), C9(H9), C11(H11), C12(H12), C13(H13),
 C14(H14), C15(H15), C17(H17), C18(H18), C20(H20), C21(H21)
4.c Idealised Me refined as rotating group:
 C22(H22A,H22B,H22C)
;
_olex2_date_sample_data_collection 2021-05-01
_olex2_submission_special_instructions 'No special instructions were received'
_oxdiff_exptl_absorpt_empirical_details
;
Empirical correction (ABSPACK) includes:
- Absorption correction using spherical harmonics
- Frame scaling
;
_oxdiff_exptl_absorpt_empirical_full_max 1.351
_oxdiff_exptl_absorpt_empirical_full_min 0.839

loop_
_space_group_symop_operation_xyz
'x, y, z'
'-x+1/2, y+1/2, -z+1/2'
'-x, -y, -z'
'x-1/2, -y-1/2, z-1/2'

loop_
_atom_site_label
_atom_site_type_symbol
_atom_site_fract_x
_atom_site_fract_y
_atom_site_fract_z
_atom_site_U_iso_or_equiv
_atom_site_adp_type
_atom_site_occupancy
_atom_site_site_symmetry_order
_atom_site_calc_flag
_atom_site_refinement_flags_posn
_atom_site_refinement_flags_adp
_atom_site_refinement_flags_occupancy
_atom_site_disorder_assembly
_atom_site_disorder_group
N1 N 0.48068(14) 0.16824(5) 0.62233(13) 0.0300(3) Uani 1 1 d . . . . .
N2 N 0.35697(14) 0.19450(5) 0.60961(13) 0.0314(3) Uani 1 1 d . . . . .
N3 N 0.38345(14) 0.25028(5) 0.59497(13) 0.0305(3) Uani 1 1 d . . . . .
C1 C 0.58496(18) 0.31704(6) 0.58990(17) 0.0334(3) Uani 1 1 d . . . . .
H1A H 0.503(2) 0.3419(9) 0.532(2) 0.036(5) Uiso 1 1 d . . . . .
H1B H 0.655(2) 0.3111(8) 0.5444(19) 0.032(4) Uiso 1 1 d . . . . .
C2 C 0.52220(17) 0.26001(6) 0.59994(15) 0.0301(3) Uani 1 1 d . . . . .
C3 C 0.58546(16) 0.20529(6) 0.61664(15) 0.0301(3) Uani 1 1 d . . . . .
C4 C 0.72559(17) 0.18684(6) 0.61081(17) 0.0324(3) Uani 1 1 d . . . . .
C5 C 0.86384(19) 0.20993(8) 0.70113(19) 0.0412(4) Uani 1 1 d . . . . .
H5 H 0.869742 0.237065 0.770126 0.049 Uiso 1 1 calc R U . . .
C6 C 0.9935(2) 0.19334(9) 0.6905(2) 0.0518(5) Uani 1 1 d . . . . .
H6 H 1.087781 0.209475 0.752031 0.062 Uiso 1 1 calc R U . . .
C7 C 0.9865(2) 0.15373(9) 0.5917(2) 0.0529(5) Uani 1 1 d . . . . .
H7 H 1.075849 0.141966 0.586150 0.063 Uiso 1 1 calc R U . . .
C8 C 0.8489(3) 0.13120(8) 0.5008(2) 0.0526(5) Uani 1 1 d . . . . .
H8 H 0.843723 0.104352 0.431491 0.063 Uiso 1 1 calc R U . . .
C9 C 0.7182(2) 0.14742(8) 0.5096(2) 0.0449(4) Uani 1 1 d . . . . .
H9 H 0.623981 0.131654 0.446831 0.054 Uiso 1 1 calc R U . . .
C10 C 0.49011(17) 0.10643(6) 0.64620(16) 0.0305(3) Uani 1 1 d . . . . .
C11 C 0.61574(18) 0.08403(7) 0.75555(18) 0.0366(4) Uani 1 1 d . . . . .
H11 H 0.696701 0.108466 0.812619 0.044 Uiso 1 1 calc R U . . .
C12 C 0.62055(19) 0.02465(7) 0.77991(19) 0.0415(4) Uani 1 1 d . . . . .
H12 H 0.705753 0.008167 0.854623 0.050 Uiso 1 1 calc R U . . .
C13 C 0.5025(2) -0.01046(7) 0.6963(2) 0.0416(4) Uani 1 1 d . . . . .
H13 H 0.506932 -0.050991 0.713411 0.050 Uiso 1 1 calc R U . . .
C14 C 0.3775(2) 0.01316(7) 0.5877(2) 0.0422(4) Uani 1 1 d . . . . .
H14 H 0.296122 -0.011216 0.531028 0.051 Uiso 1 1 calc R U . . .
C15 C 0.37018(18) 0.07226(7) 0.56091(17) 0.0370(4) Uani 1 1 d . . . . .
H15 H 0.285137 0.088756 0.486060 0.044 Uiso 1 1 calc R U . . .
C16 C 0.25850(17) 0.28938(7) 0.56323(17) 0.0325(3) Uani 1 1 d . . . . .
C17 C 0.11672(18) 0.27056(7) 0.47035(16) 0.0340(3) Uani 1 1 d . . . . .
H17 H 0.103470 0.233663 0.427134 0.041 Uiso 1 1 calc R U . . .
C18 C -0.00524(18) 0.30664(7) 0.44183(17) 0.0369(4) Uani 1 1 d . . . . .
H18 H -0.103299 0.293659 0.380345 0.044 Uiso 1 1 calc R U . . .
C19 C 0.01245(19) 0.36156(8) 0.50121(18) 0.0394(4) Uani 1 1 d . . . . .
C20 C 0.1565(2) 0.37877(8) 0.5937(2) 0.0440(4) Uani 1 1 d . . . . .
H20 H 0.170461 0.415997 0.635513 0.053 Uiso 1 1 calc R U . . .
C21 C 0.28078(19) 0.34309(7) 0.62687(19) 0.0398(4) Uani 1 1 d . . . . .
H21 H 0.378425 0.355218 0.691481 0.048 Uiso 1 1 calc R U . . .
C22 C -0.1208(2) 0.40112(9) 0.4650(2) 0.0540(5) Uani 1 1 d . . . . .
H22A H -0.166561 0.393766 0.528313 0.081 Uiso 1 1 calc R U . . .
H22B H -0.195058 0.393768 0.369090 0.081 Uiso 1 1 calc R U . . .
H22C H -0.087460 0.441563 0.474068 0.081 Uiso 1 1 calc R U . . .
B1 B 0.6861(2) 0.34897(8) 0.7425(2) 0.0360(4) Uani 1 1 d . . . . .
H1 H 0.732(3) 0.3923(11) 0.724(2) 0.063(7) Uiso 1 1 d . . . . .
H2 H 0.785(2) 0.3181(9) 0.811(2) 0.047(5) Uiso 1 1 d . . . . .
H3 H 0.611(2) 0.3581(9) 0.800(2) 0.043(5) Uiso 1 1 d . . . . .
Cl1A Cl 0.51683(19) 0.44485(5) 0.39045(18) 0.0320(5) Uani 0.555(10) 1 d D . P A 1
Cl2A Cl 0.5521(4) 0.50898(17) 0.1694(4) 0.0475(6) Uani 0.555(10) 1 d D . P A 1
C23A C 0.4933(10) 0.5116(3) 0.3016(8) 0.0615(17) Uani 0.555(10) 1 d D . P A 1
H23B H 0.385694 0.522703 0.260750 0.074 Uiso 0.555(10) 1 calc R U P A 1
H23A H 0.551312 0.541965 0.369279 0.074 Uiso 0.555(10) 1 calc R U P A 1
Cl1B Cl 0.5181(6) 0.4522(4) 0.4071(10) 0.105(3) Uani 0.269(10) 1 d D . P B 2
Cl2B Cl 0.5893(10) 0.5014(3) 0.1991(9) 0.0574(14) Uani 0.269(10) 1 d D . P B 2
C23B C 0.4504(10) 0.4918(5) 0.2586(9) 0.044(2) Uani 0.269(10) 1 d D . P B 2
H23D H 0.416890 0.530177 0.275837 0.053 Uiso 0.269(10) 1 calc R U P B 2
H23C H 0.362214 0.471876 0.186121 0.053 Uiso 0.269(10) 1 calc R U P B 2

loop_
_atom_site_aniso_label
_atom_site_aniso_U_11
_atom_site_aniso_U_22
_atom_site_aniso_U_33
_atom_site_aniso_U_23
_atom_site_aniso_U_13
_atom_site_aniso_U_12
N1 0.0298(6) 0.0238(6) 0.0318(6) -0.0002(5) 0.0094(5) 0.0005(5)
N2 0.0321(6) 0.0234(6) 0.0331(7) 0.0002(5) 0.0093(5) 0.0000(5)
N3 0.0329(6) 0.0222(6) 0.0304(6) -0.0007(5) 0.0083(5) 0.0008(5)
C1 0.0381(8) 0.0223(7) 0.0351(8) 0.0009(6) 0.0117(7) -0.0006(6)
C2 0.0327(7) 0.0256(7) 0.0265(7) -0.0012(5) 0.0078(6) 0.0005(6)
C3 0.0329(7) 0.0234(7) 0.0287(7) -0.0007(5) 0.0086(6) -0.0016(5)
C4 0.0355(8) 0.0227(7) 0.0382(8) 0.0032(6) 0.0154(6) 0.0004(6)
C5 0.0356(8) 0.0393(9) 0.0437(9) 0.0001(7) 0.0128(7) 0.0006(7)
C6 0.0358(9) 0.0521(11) 0.0633(12) 0.0064(9) 0.0180(8) 0.0018(8)
C7 0.0507(11) 0.0411(10) 0.0811(15) 0.0183(10) 0.0421(11) 0.0121(8)
C8 0.0694(13) 0.0328(9) 0.0723(14) -0.0029(9) 0.0465(11) 0.0021(8)
C9 0.0505(10) 0.0325(8) 0.0562(11) -0.0066(8) 0.0275(9) -0.0042(7)
C10 0.0331(7) 0.0218(7) 0.0354(8) 0.0021(6) 0.0140(6) 0.0006(5)
C11 0.0324(7) 0.0293(8) 0.0417(9) 0.0022(6) 0.0102(6) -0.0008(6)
C12 0.0378(8) 0.0314(8) 0.0486(10) 0.0109(7) 0.0128(7) 0.0055(6)
C13 0.0497(10) 0.0230(7) 0.0513(10) 0.0058(7) 0.0212(8) 0.0010(6)
C14 0.0447(9) 0.0270(8) 0.0478(10) -0.0006(7) 0.0136(8) -0.0068(6)
C15 0.0378(8) 0.0281(8) 0.0373(8) 0.0018(6) 0.0093(7) -0.0012(6)
C16 0.0328(7) 0.0266(7) 0.0338(8) 0.0013(6) 0.0105(6) 0.0034(6)
C17 0.0362(8) 0.0284(7) 0.0328(8) -0.0010(6) 0.0109(6) -0.0010(6)
C18 0.0325(8) 0.0392(9) 0.0335(8) 0.0005(6) 0.0093(6) 0.0005(6)
C19 0.0377(8) 0.0381(9) 0.0396(9) 0.0012(7) 0.0143(7) 0.0079(7)
C20 0.0425(9) 0.0333(8) 0.0496(10) -0.0085(7) 0.0141(8) 0.0041(7)
C21 0.0358(8) 0.0320(8) 0.0423(9) -0.0059(7) 0.0086(7) 0.0016(6)
C22 0.0423(10) 0.0507(11) 0.0610(12) -0.0044(9) 0.0154(9) 0.0133(8)
B1 0.0383(9) 0.0252(8) 0.0381(9) -0.0034(7) 0.0109(7) -0.0047(7)
Cl1A 0.0384(7) 0.0210(7) 0.0438(7) 0.0075(4) 0.0247(5) 0.0081(3)
Cl2A 0.0652(13) 0.0432(11) 0.0419(12) -0.0024(8) 0.0307(10) -0.0160(9)
C23A 0.108(5) 0.034(3) 0.067(4) 0.020(2) 0.061(4) 0.023(3)
Cl1B 0.051(2) 0.135(5) 0.109(4) 0.062(3) 0.017(2) 0.009(3)
Cl2B 0.081(3) 0.0392(16) 0.048(3) 0.0057(15) 0.024(2) -0.0063(18)
C23B 0.048(4) 0.031(5) 0.046(5) -0.007(3) 0.013(3) 0.002(3)

loop_
_atom_type_symbol
_atom_type_description
_atom_type_scat_dispersion_real
_atom_type_scat_dispersion_imag
_atom_type_scat_source
C C 0.0181 0.0091 'International Tables Vol C Tables 4.2.6.8 and 6.1.1.4'
H H 0.0000 0.0000 'International Tables Vol C Tables 4.2.6.8 and 6.1.1.4'
B B 0.0090 0.0039 'International Tables Vol C Tables 4.2.6.8 and 6.1.1.4'
Cl Cl 0.3639 0.7018 'International Tables Vol C Tables 4.2.6.8 and 6.1.1.4'
N N 0.0311 0.0180 'International Tables Vol C Tables 4.2.6.8 and 6.1.1.4'

loop_
_exptl_crystal_face_index_h
_exptl_crystal_face_index_k
_exptl_crystal_face_index_l
_exptl_crystal_face_perp_dist
-1 -1 1 0.1193
1 -1 -1 0.1413
-1 -2 -2 0.1433
1 1 -1 0.0944
1 2 2 0.1938
-1 -1 2 0.1376
0 1 2 0.1777
0 1 0 0.0894
1 0 -2 0.1385
-1 2 -1 0.1547
0 1 -2 0.1369
-1 0 -1 0.1345
1 -2 1 0.1362
-1 0 1 0.1063
0 -1 1 0.1294
0 -2 1 0.0996
2 -1 -1 0.1473
1 0 -1 0.1153
-2 1 2 0.1077
-2 -1 -2 0.1256
0 -1 0 0.1162

loop_
_geom_angle_atom_site_label_1
_geom_angle_atom_site_label_2
_geom_angle_atom_site_label_3
_geom_angle
_geom_angle_site_symmetry_1
_geom_angle_site_symmetry_3
_geom_angle_publ_flag
N2 N1 C3 113.29(12) . . ?
N2 N1 C10 117.22(12) . . ?
C3 N1 C10 129.42(13) . . ?
N1 N2 N3 103.57(12) . . ?
N2 N3 C2 113.46(12) . . ?
N2 N3 C16 115.98(12) . . ?
C2 N3 C16 130.24(13) . . ?
H1A C1 H1B 109.2(15) . . ?
C2 C1 H1A 108.4(12) . . ?
C2 C1 H1B 108.1(10) . . ?
C2 C1 B1 114.37(13) . . ?
B1 C1 H1A 109.9(11) . . ?
B1 C1 H1B 106.8(10) . . ?
N3 C2 C1 126.06(14) . . ?
N3 C2 C3 104.09(13) . . ?
C3 C2 C1 129.84(14) . . ?
N1 C3 C2 105.57(13) . . ?
N1 C3 C4 124.44(13) . . ?
C2 C3 C4 129.50(14) . . ?
C5 C4 C3 121.00(15) . . ?
C5 C4 C9 119.52(16) . . ?
C9 C4 C3 119.43(14) . . ?
C4 C5 H5 120.0 . . ?
C4 C5 C6 119.94(18) . . ?
C6 C5 H5 120.0 . . ?
C5 C6 H6 119.7 . . ?
C7 C6 C5 120.57(18) . . ?
C7 C6 H6 119.7 . . ?
C6 C7 H7 120.2 . . ?
C6 C7 C8 119.59(18) . . ?
C8 C7 H7 120.2 . . ?
C7 C8 H8 119.7 . . ?
C7 C8 C9 120.60(19) . . ?
C9 C8 H8 119.7 . . ?
C4 C9 H9 120.1 . . ?
C8 C9 C4 119.78(18) . . ?
C8 C9 H9 120.1 . . ?
C11 C10 N1 118.94(13) . . ?
C11 C10 C15 122.60(14) . . ?
C15 C10 N1 118.43(13) . . ?
C10 C11 H11 120.9 . . ?
C10 C11 C12 118.14(15) . . ?
C12 C11 H11 120.9 . . ?
C11 C12 H12 119.8 . . ?
C13 C12 C11 120.46(15) . . ?
C13 C12 H12 119.8 . . ?
C12 C13 H13 119.9 . . ?
C12 C13 C14 120.22(15) . . ?
C14 C13 H13 119.9 . . ?
C13 C14 H14 119.8 . . ?
C13 C14 C15 120.42(16) . . ?
C15 C14 H14 119.8 . . ?
C10 C15 C14 118.16(15) . . ?
C10 C15 H15 120.9 . . ?
C14 C15 H15 120.9 . . ?
C17 C16 N3 117.68(13) . . ?
C21 C16 N3 120.54(14) . . ?
C21 C16 C17 121.76(15) . . ?
C16 C17 H17 120.7 . . ?
C18 C17 C16 118.61(15) . . ?
C18 C17 H17 120.7 . . ?
C17 C18 H18 119.2 . . ?
C17 C18 C19 121.54(15) . . ?
C19 C18 H18 119.2 . . ?
C18 C19 C22 120.84(16) . . ?
C20 C19 C18 118.00(15) . . ?
C20 C19 C22 121.16(16) . . ?
C19 C20 H20 119.1 . . ?
C19 C20 C21 121.86(16) . . ?
C21 C20 H20 119.1 . . ?
C16 C21 C20 118.21(15) . . ?
C16 C21 H21 120.9 . . ?
C20 C21 H21 120.9 . . ?
C19 C22 H22A 109.5 . . ?
C19 C22 H22B 109.5 . . ?
C19 C22 H22C 109.5 . . ?
H22A C22 H22B 109.5 . . ?
H22A C22 H22C 109.5 . . ?
H22B C22 H22C 109.5 . . ?
C1 B1 H1 109.0(12) . . ?
C1 B1 H2 108.7(10) . . ?
C1 B1 H3 110.2(10) . . ?
H1 B1 H2 110.3(16) . . ?
H1 B1 H3 109.0(15) . . ?
H2 B1 H3 109.5(14) . . ?
Cl1A C23A H23B 109.0 . . ?
Cl1A C23A H23A 109.0 . . ?
Cl2A C23A Cl1A 113.1(3) . . ?
Cl2A C23A H23B 109.0 . . ?
Cl2A C23A H23A 109.0 . . ?
H23B C23A H23A 107.8 . . ?
Cl1B C23B Cl2B 110.8(6) . . ?
Cl1B C23B H23D 109.5 . . ?
Cl1B C23B H23C 109.5 . . ?
Cl2B C23B H23D 109.5 . . ?
Cl2B C23B H23C 109.5 . . ?
H23D C23B H23C 108.1 . . ?

loop_
_geom_bond_atom_site_label_1
_geom_bond_atom_site_label_2
_geom_bond_distance
_geom_bond_site_symmetry_2
_geom_bond_publ_flag
N1 N2 1.3166(18) . ?
N1 C3 1.3642(19) . ?
N1 C10 1.4446(18) . ?
N2 N3 1.3361(17) . ?
N3 C2 1.367(2) . ?
N3 C16 1.4442(19) . ?
C1 H1A 0.96(2) . ?
C1 H1B 1.014(19) . ?
C1 C2 1.478(2) . ?
C1 B1 1.667(2) . ?
C2 C3 1.385(2) . ?
C3 C4 1.476(2) . ?
C4 C5 1.388(2) . ?
C4 C9 1.391(2) . ?
C5 H5 0.9500 . ?
C5 C6 1.388(3) . ?
C6 H6 0.9500 . ?
C6 C7 1.376(3) . ?
C7 H7 0.9500 . ?
C7 C8 1.380(3) . ?
C8 H8 0.9500 . ?
C8 C9 1.387(3) . ?
C9 H9 0.9500 . ?
C10 C11 1.380(2) . ?
C10 C15 1.382(2) . ?
C11 H11 0.9500 . ?
C11 C12 1.391(2) . ?
C12 H12 0.9500 . ?
C12 C13 1.379(3) . ?
C13 H13 0.9500 . ?
C13 C14 1.384(3) . ?
C14 H14 0.9500 . ?
C14 C15 1.389(2) . ?
C15 H15 0.9500 . ?
C16 C17 1.385(2) . ?
C16 C21 1.384(2) . ?
C17 H17 0.9500 . ?
C17 C18 1.384(2) . ?
C18 H18 0.9500 . ?
C18 C19 1.394(2) . ?
C19 C20 1.389(2) . ?
C19 C22 1.506(2) . ?
C20 H20 0.9500 . ?
C20 C21 1.389(2) . ?
C21 H21 0.9500 . ?
C22 H22A 0.9800 . ?
C22 H22B 0.9800 . ?
C22 H22C 0.9800 . ?
B1 H1 1.15(2) . ?
B1 H2 1.17(2) . ?
B1 H3 1.17(2) . ?
Cl1A C23A 1.771(4) . ?
Cl2A C23A 1.750(5) . ?
C23A H23B 0.9900 . ?
C23A H23A 0.9900 . ?
Cl1B C23B 1.697(9) . ?
Cl2B C23B 1.761(10) . ?
C23B H23D 0.9900 . ?
C23B H23C 0.9900 . ?

loop_
_geom_torsion_atom_site_label_1
_geom_torsion_atom_site_label_2
_geom_torsion_atom_site_label_3
_geom_torsion_atom_site_label_4
_geom_torsion
_geom_torsion_site_symmetry_1
_geom_torsion_site_symmetry_2
_geom_torsion_site_symmetry_3
_geom_torsion_site_symmetry_4
_geom_torsion_publ_flag
N1 N2 N3 C2 -0.79(16) . . . . ?
N1 N2 N3 C16 173.40(12) . . . . ?
N1 C3 C4 C5 -129.81(17) . . . . ?
N1 C3 C4 C9 52.8(2) . . . . ?
N1 C10 C11 C12 177.81(15) . . . . ?
N1 C10 C15 C14 -177.60(16) . . . . ?
N2 N1 C3 C2 0.53(17) . . . . ?
N2 N1 C3 C4 -172.12(14) . . . . ?
N2 N1 C10 C11 -128.84(16) . . . . ?
N2 N1 C10 C15 49.1(2) . . . . ?
N2 N3 C2 C1 -178.62(14) . . . . ?
N2 N3 C2 C3 1.11(17) . . . . ?
N2 N3 C16 C17 -40.0(2) . . . . ?
N2 N3 C16 C21 138.41(16) . . . . ?
N3 C2 C3 N1 -0.93(16) . . . . ?
N3 C2 C3 C4 171.21(15) . . . . ?
N3 C16 C17 C18 178.00(15) . . . . ?
N3 C16 C21 C20 -179.33(16) . . . . ?
C1 C2 C3 N1 178.78(15) . . . . ?
C1 C2 C3 C4 -9.1(3) . . . . ?
C2 N3 C16 C17 133.00(17) . . . . ?
C2 N3 C16 C21 -48.6(2) . . . . ?
C2 C3 C4 C5 59.4(2) . . . . ?
C2 C3 C4 C9 -118.06(19) . . . . ?
C3 N1 N2 N3 0.13(16) . . . . ?
C3 N1 C10 C11 47.9(2) . . . . ?
C3 N1 C10 C15 -134.16(17) . . . . ?
C3 C4 C5 C6 -177.83(16) . . . . ?
C3 C4 C9 C8 178.04(16) . . . . ?
C4 C5 C6 C7 -0.5(3) . . . . ?
C5 C4 C9 C8 0.6(3) . . . . ?
C5 C6 C7 C8 1.2(3) . . . . ?
C6 C7 C8 C9 -1.1(3) . . . . ?
C7 C8 C9 C4 0.2(3) . . . . ?
C9 C4 C5 C6 -0.4(3) . . . . ?
C10 N1 N2 N3 177.40(12) . . . . ?
C10 N1 C3 C2 -176.32(14) . . . . ?
C10 N1 C3 C4 11.0(2) . . . . ?
C10 C11 C12 C13 0.1(3) . . . . ?
C11 C10 C15 C14 0.2(3) . . . . ?
C11 C12 C13 C14 -0.3(3) . . . . ?
C12 C13 C14 C15 0.6(3) . . . . ?
C13 C14 C15 C10 -0.5(3) . . . . ?
C15 C10 C11 C12 0.0(3) . . . . ?
C16 N3 C2 C1 8.2(2) . . . . ?
C16 N3 C2 C3 -172.04(15) . . . . ?
C16 C17 C18 C19 1.8(3) . . . . ?
C17 C16 C21 C20 -1.0(3) . . . . ?
C17 C18 C19 C20 -1.8(3) . . . . ?
C17 C18 C19 C22 177.76(18) . . . . ?
C18 C19 C20 C21 0.3(3) . . . . ?
C19 C20 C21 C16 1.0(3) . . . . ?
C21 C16 C17 C18 -0.4(3) . . . . ?
C22 C19 C20 C21 -179.20(19) . . . . ?
B1 C1 C2 N3 92.21(18) . . . . ?
B1 C1 C2 C3 -87.5(2) . . . . ?

loop_
_exptl_oxdiff_crystal_face_indexfrac_h
_exptl_oxdiff_crystal_face_indexfrac_k
_exptl_oxdiff_crystal_face_indexfrac_l
_exptl_oxdiff_crystal_face_x
_exptl_oxdiff_crystal_face_y
_exptl_oxdiff_crystal_face_z
-0.9992 -1.0000 1.0003 0.0095 -0.1057 0.1568
0.9978 -1.0020 -1.0002 0.1149 0.0606 -0.1376
-1.0104 -1.9900 -1.9981 0.0490 -0.3670 -0.2507
0.9992 1.0000 -1.0003 -0.0095 0.1057 -0.1568
1.0104 1.9900 1.9981 -0.0490 0.3670 0.2507
-0.9957 -1.0037 1.9998 0.0171 -0.0261 0.2959
0.0077 0.9936 1.9989 -0.0470 0.1817 0.2685
0.0007 1.0010 -0.0000 -0.0622 0.0225 -0.0096
0.9950 0.0027 -1.9997 0.0451 0.0036 -0.2863
-1.0040 2.0104 -0.9988 -0.1922 -0.1972 -0.1501
-0.0063 1.0084 -1.9990 -0.0773 -0.1366 -0.2877
-1.0055 0.0084 -0.9987 -0.0678 -0.2423 -0.1309
1.0040 -2.0104 0.9988 0.1922 0.1972 0.1501
-0.9985 0.0010 1.0003 -0.0527 -0.0832 0.1472
0.0028 -1.0047 0.9995 0.0698 0.0570 0.1487
0.0021 -2.0057 0.9995 0.1319 0.0345 0.1583
1.9997 -1.0067 -1.0010 0.1752 0.2234 -0.1457
0.9985 -0.0010 -1.0003 0.0527 0.0832 -0.1472
-1.9962 1.0030 2.0005 -0.1676 -0.1438 0.2848
-2.0117 -0.9843 -1.9974 -0.0735 -0.5071 -0.2522
-0.0007 -1.0010 0.0000 0.0622 -0.0225 0.0096
